data_7003555
loop_
_publ_author_name
'Breunig, Hans J.'
'K\"onigsmann, Lucia'
'Lork, Enno'
'Nema, Mihai'
'Philipp, Nicky'
'Silvestru, Cristian'
'Soran, Albert'
'Varga, Richard A.'
'Wagner, Roxana'

_publ_section_title
;
 Hypervalent organobismuth(iii) carbonate, chalcogenides and halides
 with the pendant arm ligands 2-(Me2NCH2)C6H4 and 2,6-(Me2NCH2)2C6H3
;
_journal_issue 14
_journal_name_full 'Dalton Transactions'
_journal_page_first 1831
_journal_page_last 1842
_journal_paper_doi 10.1039/b717127g
_journal_year 2008
_chemical_formula_moiety 'C36 H48 Bi2 N4 O'
_chemical_formula_sum 'C36 H48 Bi2 N4 O'
_chemical_formula_weight 970.74
_chemical_name_systematic
;
?
;
_space_group_IT_number 15
_symmetry_cell_setting monoclinic
_symmetry_space_group_name_Hall '-C 2yc'
_symmetry_space_group_name_H-M 'C 1 2/c 1'
_atom_sites_solution_hydrogens geom
_atom_sites_solution_primary direct
_atom_sites_solution_secondary difmap
_audit_creation_method SHELXL-97
_cell_angle_alpha 90.00
_cell_angle_beta 98.02
_cell_angle_gamma 90.00
_cell_formula_units_Z 4
_cell_length_a 12.812(3)
_cell_length_b 14.393(9)
_cell_length_c 19.969(4)
_cell_measurement_reflns_used 30
_cell_measurement_temperature 173(2)
_cell_measurement_theta_max 17.077
_cell_measurement_theta_min 4.537
_cell_volume 3646(3)
_computing_cell_refinement 'Siemens XSCANS'
_computing_data_collection 'Siemens XSCANS'
_computing_data_reduction 'Siemens XSCANS'
_computing_molecular_graphics 'Ortep-3 for Windows (Farrugia, 1997)'
_computing_publication_material 'WinGX publication routines (Farrugia, 1999)'
_computing_structure_refinement 'SHELXL-97 (Sheldrick, 1997)'
_computing_structure_solution 'SHELXS-97 (Sheldrick, 1990)'
_diffrn_ambient_temperature 173(2)
_diffrn_measured_fraction_theta_full 0.989
_diffrn_measured_fraction_theta_max 0.989
_diffrn_measurement_device_type 'Siemens P4'
_diffrn_measurement_method '2\q/\w scans'
_diffrn_radiation_monochromator graphite
_diffrn_radiation_source 'normal-focus sealed tube'
_diffrn_radiation_type MoK\a
_diffrn_radiation_wavelength 0.71073
_diffrn_reflns_av_R_equivalents 0.0466
_diffrn_reflns_av_sigmaI/netI 0.1269
_diffrn_reflns_limit_h_max 1
_diffrn_reflns_limit_h_min -15
_diffrn_reflns_limit_k_max 17
_diffrn_reflns_limit_k_min -16
_diffrn_reflns_limit_l_max 23
_diffrn_reflns_limit_l_min -23
_diffrn_reflns_number 4022
_diffrn_reflns_theta_full 25.00
_diffrn_reflns_theta_max 25.00
_diffrn_reflns_theta_min 2.28
_diffrn_standards_decay_% 'random variation +/-2.0'
_diffrn_standards_interval_count 197
_diffrn_standards_number 3
_exptl_absorpt_coefficient_mu 9.671
_exptl_absorpt_correction_T_max 0.2479
_exptl_absorpt_correction_T_min 0.0856
_exptl_absorpt_correction_type refdelf
_exptl_absorpt_process_details 'Stuart & Walker, Acta Cryst A, 1983'
_exptl_crystal_colour 'light yellow'
_exptl_crystal_density_diffrn 1.768
_exptl_crystal_density_method 'not measured'
_exptl_crystal_description blocks
_exptl_crystal_F_000 1864
_exptl_crystal_size_max 0.50
_exptl_crystal_size_mid 0.30
_exptl_crystal_size_min 0.20
_refine_diff_density_max 1.230
_refine_diff_density_min -0.874
_refine_diff_density_rms 0.208
_refine_ls_extinction_method none
_refine_ls_goodness_of_fit_ref 1.015
_refine_ls_hydrogen_treatment refU
_refine_ls_matrix_type full
_refine_ls_number_parameters 202
_refine_ls_number_reflns 3185
_refine_ls_number_restraints 0
_refine_ls_restrained_S_all 1.015
_refine_ls_R_factor_all 0.1258
_refine_ls_R_factor_gt 0.0596
_refine_ls_shift/su_max 0.000
_refine_ls_shift/su_mean 0.000
_refine_ls_structure_factor_coef Fsqd
_refine_ls_weighting_details 'calc w=1/[\s^2^(Fo^2^)+(0.0351P)^2^+0.0000P] where P=(Fo^2^+2Fc^2^)/3'
_refine_ls_weighting_scheme calc
_refine_ls_wR_factor_gt 0.0981
_refine_ls_wR_factor_ref 0.1180
_reflns_number_gt 1934
_reflns_number_total 3185
_reflns_threshold_expression >2\s(I)
_cod_data_source_file b717127g.txt
_cod_data_source_block lb12
_cod_original_sg_symbol_H-M 'C 2/c'
_cod_database_code 7003555

loop_
_symmetry_equiv_pos_as_xyz
'x, y, z'
'-x, y, -z+1/2'
'x+1/2, y+1/2, z'
'-x+1/2, y+1/2, -z+1/2'
'-x, -y, -z'
'x, -y, z-1/2'
'-x+1/2, -y+1/2, -z'
'x+1/2, -y+1/2, z-1/2'

loop_
_atom_site_label
_atom_site_type_symbol
_atom_site_fract_x
_atom_site_fract_y
_atom_site_fract_z
_atom_site_U_iso_or_equiv
_atom_site_adp_type
_atom_site_occupancy
_atom_site_symmetry_multiplicity
_atom_site_calc_flag
_atom_site_refinement_flags
_atom_site_disorder_assembly
_atom_site_disorder_group
C1 C 0.1739(12) 0.1022(11) 0.3719(7) 0.042(4) Uani 1 1 d . . .
C2 C 0.2733(12) 0.1045(12) 0.4110(7) 0.047(4) Uani 1 1 d . . .
C3 C 0.2902(16) 0.0453(14) 0.4671(8) 0.067(6) Uani 1 1 d . . .
H3 H 0.3566 0.0456 0.4949 0.053(16) Uiso 1 1 calc R . .
C4 C 0.2137(18) -0.0122(14) 0.4821(8) 0.069(6) Uani 1 1 d . . .
H4 H 0.2276 -0.0506 0.5210 0.053(16) Uiso 1 1 calc R . .
C5 C 0.1175(14) -0.0173(12) 0.4438(8) 0.059(5) Uani 1 1 d . . .
H5 H 0.0660 -0.0602 0.4546 0.053(16) Uiso 1 1 calc R . .
C6 C 0.0966(14) 0.0416(11) 0.3887(7) 0.055(5) Uani 1 1 d . . .
H6 H 0.0290 0.0407 0.3621 0.053(16) Uiso 1 1 calc R . .
C7 C 0.3610(10) 0.1631(11) 0.3929(7) 0.046(4) Uani 1 1 d . . .
H7A H 0.4125 0.1739 0.4339 0.05(2) Uiso 1 1 calc R . .
H7B H 0.3977 0.1291 0.3599 0.05(2) Uiso 1 1 calc R . .
C8 C 0.4037(11) 0.2972(14) 0.3296(8) 0.067(5) Uani 1 1 d . . .
H8A H 0.3806 0.3600 0.3156 0.046(12) Uiso 1 1 calc R . .
H8B H 0.4141 0.2607 0.2896 0.046(12) Uiso 1 1 calc R . .
H8C H 0.4703 0.3008 0.3603 0.046(12) Uiso 1 1 calc R . .
C9 C 0.2950(13) 0.3129(12) 0.4158(7) 0.061(5) Uani 1 1 d . . .
H9A H 0.3576 0.3278 0.4481 0.046(12) Uiso 1 1 calc R . .
H9B H 0.2431 0.2812 0.4393 0.046(12) Uiso 1 1 calc R . .
H9C H 0.2644 0.3704 0.3953 0.046(12) Uiso 1 1 calc R . .
C10 C 0.2415(11) 0.1390(11) 0.2205(7) 0.041(4) Uani 1 1 d . . .
C11 C 0.2725(10) 0.1885(10) 0.1669(7) 0.039(4) Uani 1 1 d . . .
C12 C 0.3446(12) 0.1509(11) 0.1288(7) 0.044(4) Uani 1 1 d . . .
H12 H 0.3650 0.1851 0.0921 0.053(16) Uiso 1 1 calc R . .
C13 C 0.3877(12) 0.0629(11) 0.1441(8) 0.049(4) Uani 1 1 d . . .
H13 H 0.4372 0.0378 0.1177 0.053(16) Uiso 1 1 calc R . .
C14 C 0.3588(12) 0.0121(11) 0.1973(6) 0.042(4) Uani 1 1 d . . .
H14 H 0.3890 -0.0471 0.2087 0.053(16) Uiso 1 1 calc R . .
C15 C 0.2830(11) 0.0507(10) 0.2345(6) 0.039(4) Uani 1 1 d . . .
H15 H 0.2598 0.0154 0.2698 0.053(16) Uiso 1 1 calc R . .
C16 C 0.2232(11) 0.2823(11) 0.1472(7) 0.045(4) Uani 1 1 d . . .
H16A H 0.2441 0.3273 0.1841 0.05(2) Uiso 1 1 calc R . .
H16B H 0.2506 0.3053 0.1062 0.05(2) Uiso 1 1 calc R . .
C17 C 0.0629(12) 0.3692(10) 0.1241(7) 0.047(4) Uani 1 1 d . . .
H17A H 0.0898 0.3998 0.0862 0.046(12) Uiso 1 1 calc R . .
H17B H 0.0818 0.4060 0.1653 0.046(12) Uiso 1 1 calc R . .
H17C H -0.0140 0.3639 0.1144 0.046(12) Uiso 1 1 calc R . .
C18 C 0.0765(11) 0.2228(10) 0.0743(7) 0.046(4) Uani 1 1 d . . .
H18A H 0.0943 0.1574 0.0838 0.046(12) Uiso 1 1 calc R . .
H18B H 0.1131 0.2448 0.0374 0.046(12) Uiso 1 1 calc R . .
H18C H 0.0002 0.2288 0.0611 0.046(12) Uiso 1 1 calc R . .
N1 N 0.3245(10) 0.2533(10) 0.3638(6) 0.047(3) Uani 1 1 d . . .
N2 N 0.1087(10) 0.2773(7) 0.1338(5) 0.039(3) Uani 1 1 d . . .
O1 O 0.0000 0.1184(11) 0.2500 0.053(4) Uani 1 2 d S . .
Bi1 Bi 0.13135(5) 0.20374(4) 0.28547(3) 0.03632(18) Uani 1 1 d . . .

loop_
_atom_site_aniso_label
_atom_site_aniso_U_11
_atom_site_aniso_U_22
_atom_site_aniso_U_33
_atom_site_aniso_U_23
_atom_site_aniso_U_13
_atom_site_aniso_U_12
C1 0.046(9) 0.039(9) 0.047(9) 0.003(8) 0.025(8) 0.017(8)
C2 0.039(10) 0.050(10) 0.048(9) -0.023(9) -0.007(8) 0.023(9)
C3 0.082(15) 0.080(15) 0.032(10) -0.001(10) -0.022(10) 0.027(13)
C4 0.115(18) 0.054(12) 0.038(10) -0.002(9) 0.010(12) 0.022(13)
C5 0.067(13) 0.063(12) 0.048(10) 0.019(9) 0.011(9) 0.004(11)
C6 0.061(12) 0.064(12) 0.041(9) 0.003(9) 0.014(9) -0.004(10)
C7 0.016(7) 0.070(12) 0.049(9) -0.024(9) -0.010(7) 0.022(8)
C8 0.040(9) 0.079(13) 0.077(11) -0.021(12) -0.006(8) -0.012(12)
C9 0.067(12) 0.052(13) 0.059(10) -0.013(9) -0.004(9) 0.012(10)
C10 0.039(9) 0.046(10) 0.037(8) 0.006(8) 0.004(7) 0.001(8)
C11 0.027(7) 0.029(10) 0.060(9) -0.015(8) 0.001(7) 0.010(7)
C12 0.046(10) 0.044(10) 0.043(9) -0.008(8) 0.009(8) -0.012(9)
C13 0.049(10) 0.047(11) 0.051(10) -0.002(8) 0.006(8) 0.016(9)
C14 0.046(10) 0.043(9) 0.037(9) -0.001(7) 0.006(8) 0.011(8)
C15 0.052(10) 0.042(9) 0.023(7) 0.004(7) 0.009(7) 0.005(8)
C16 0.056(10) 0.040(10) 0.043(8) -0.009(8) 0.016(7) -0.004(9)
C17 0.055(10) 0.047(10) 0.041(9) 0.023(8) 0.013(8) 0.010(9)
C18 0.043(9) 0.046(11) 0.047(8) -0.001(8) -0.004(7) -0.006(8)
N1 0.044(8) 0.055(8) 0.039(7) -0.013(7) -0.004(6) -0.004(7)
N2 0.049(8) 0.028(8) 0.040(6) -0.001(5) 0.006(6) -0.002(6)
O1 0.054(10) 0.056(10) 0.045(8) 0.000 -0.009(7) 0.000
Bi1 0.0358(3) 0.0369(3) 0.0362(3) -0.0031(4) 0.00482(19) 0.0024(4)

loop_
_atom_type_symbol
_atom_type_description
_atom_type_scat_dispersion_real
_atom_type_scat_dispersion_imag
_atom_type_scat_source
C C 0.0033 0.0016 'International Tables Vol C Tables 4.2.6.8 and 6.1.1.4'
H H 0.0000 0.0000 'International Tables Vol C Tables 4.2.6.8 and 6.1.1.4'
N N 0.0061 0.0033 'International Tables Vol C Tables 4.2.6.8 and 6.1.1.4'
O O 0.0106 0.0060 'International Tables Vol C Tables 4.2.6.8 and 6.1.1.4'
Bi Bi -4.1077 10.2566 'International Tables Vol C Tables 4.2.6.8 and 6.1.1.4'

loop_
_geom_angle_atom_site_label_1
_geom_angle_atom_site_label_2
_geom_angle_atom_site_label_3
_geom_angle
_geom_angle_site_symmetry_1
_geom_angle_site_symmetry_3
_geom_angle_publ_flag
C6 C1 C2 120.1(15) . . ?
C6 C1 Bi1 118.9(11) . . ?
C2 C1 Bi1 120.9(12) . . ?
C1 C2 C3 117.4(17) . . ?
C1 C2 C7 122.5(14) . . ?
C3 C2 C7 120.0(15) . . ?
C4 C3 C2 121.1(17) . . ?
C3 C4 C5 122.6(17) . . ?
C4 C5 C6 118.3(18) . . ?
C5 C6 C1 120.6(16) . . ?
N1 C7 C2 112.7(12) . . ?
C11 C10 C15 118.8(14) . . ?
C11 C10 Bi1 120.1(11) . . ?
C15 C10 Bi1 121.0(10) . . ?
C12 C11 C10 120.4(14) . . ?
C12 C11 C16 119.3(14) . . ?
C10 C11 C16 120.2(13) . . ?
C11 C12 C13 120.5(15) . . ?
C14 C13 C12 120.4(15) . . ?
C13 C14 C15 118.2(14) . . ?
C10 C15 C14 121.6(13) . . ?
N2 C16 C11 112.0(12) . . ?
C9 N1 C8 110.7(14) . . ?
C9 N1 C7 110.0(12) . . ?
C8 N1 C7 111.5(13) . . ?
C18 N2 C17 108.9(11) . . ?
C18 N2 C16 110.1(12) . . ?
C17 N2 C16 111.0(12) . . ?
Bi1 O1 Bi1 109.3(7) . 2 ?
O1 Bi1 C10 95.7(4) . . ?
O1 Bi1 C1 88.6(5) . . ?
C10 Bi1 C1 93.9(5) . . ?
O1 Bi1 Bi1 35.3(3) . 2 ?
C10 Bi1 Bi1 114.6(3) . 2 ?
C1 Bi1 Bi1 115.3(4) . 2 ?

loop_
_geom_bond_atom_site_label_1
_geom_bond_atom_site_label_2
_geom_bond_distance
_geom_bond_site_symmetry_2
_geom_bond_publ_flag
C1 C6 1.40(2) . ?
C1 C2 1.398(19) . ?
C1 Bi1 2.268(14) . ?
C2 C3 1.40(2) . ?
C2 C7 1.49(2) . ?
C3 C4 1.35(2) . ?
C4 C5 1.36(2) . ?
C5 C6 1.39(2) . ?
C7 N1 1.473(19) . ?
C8 N1 1.446(18) . ?
C9 N1 1.437(18) . ?
C10 C11 1.389(19) . ?
C10 C15 1.390(19) . ?
C10 Bi1 2.249(15) . ?
C11 C12 1.386(19) . ?
C11 C16 1.52(2) . ?
C12 C13 1.40(2) . ?
C13 C14 1.38(2) . ?
C14 C15 1.415(19) . ?
C16 N2 1.457(18) . ?
C17 N2 1.448(17) . ?
C18 N2 1.437(16) . ?
O1 Bi1 2.124(9) . ?
O1 Bi1 2.124(9) 2 ?
Bi1 Bi1 3.4647(13) 2 ?

loop_
_geom_torsion_atom_site_label_1
_geom_torsion_atom_site_label_2
_geom_torsion_atom_site_label_3
_geom_torsion_atom_site_label_4
_geom_torsion
_geom_torsion_site_symmetry_1
_geom_torsion_site_symmetry_2
_geom_torsion_site_symmetry_3
_geom_torsion_site_symmetry_4
_geom_torsion_publ_flag
C6 C1 C2 C3 -1(2) . . . . ?
Bi1 C1 C2 C3 174.4(11) . . . . ?
C6 C1 C2 C7 175.8(14) . . . . ?
Bi1 C1 C2 C7 -8.9(19) . . . . ?
C1 C2 C3 C4 1(2) . . . . ?
C7 C2 C3 C4 -176.2(16) . . . . ?
C2 C3 C4 C5 1(3) . . . . ?
C3 C4 C5 C6 -2(3) . . . . ?
C4 C5 C6 C1 2(3) . . . . ?
C2 C1 C6 C5 0(2) . . . . ?
Bi1 C1 C6 C5 -175.9(12) . . . . ?
C1 C2 C7 N1 37.0(19) . . . . ?
C3 C2 C7 N1 -146.4(14) . . . . ?
C15 C10 C11 C12 -1(2) . . . . ?
Bi1 C10 C11 C12 176.6(10) . . . . ?
C15 C10 C11 C16 175.8(13) . . . . ?
Bi1 C10 C11 C16 -6.6(17) . . . . ?
C10 C11 C12 C13 0(2) . . . . ?
C16 C11 C12 C13 -177.2(13) . . . . ?
C11 C12 C13 C14 0(2) . . . . ?
C12 C13 C14 C15 2(2) . . . . ?
C11 C10 C15 C14 3(2) . . . . ?
Bi1 C10 C15 C14 -174.9(10) . . . . ?
C13 C14 C15 C10 -3(2) . . . . ?
C12 C11 C16 N2 122.0(14) . . . . ?
C10 C11 C16 N2 -54.8(17) . . . . ?
C2 C7 N1 C9 73.1(15) . . . . ?
C2 C7 N1 C8 -163.8(12) . . . . ?
C11 C16 N2 C18 -67.0(15) . . . . ?
C11 C16 N2 C17 172.3(11) . . . . ?
Bi1 O1 Bi1 C10 -125.6(4) 2 . . . ?
Bi1 O1 Bi1 C1 140.6(3) 2 . . . ?
C11 C10 Bi1 O1 109.6(11) . . . . ?
C15 C10 Bi1 O1 -72.9(12) . . . . ?
C11 C10 Bi1 C1 -161.4(11) . . . . ?
C15 C10 Bi1 C1 16.1(12) . . . . ?
C11 C10 Bi1 Bi1 78.4(11) . . . 2 ?
C15 C10 Bi1 Bi1 -104.1(11) . . . 2 ?
C6 C1 Bi1 O1 -19.4(11) . . . . ?
C2 C1 Bi1 O1 165.2(11) . . . . ?
C6 C1 Bi1 C10 -115.1(12) . . . . ?
C2 C1 Bi1 C10 69.6(12) . . . . ?
C6 C1 Bi1 Bi1 4.5(13) . . . 2 ?
C2 C1 Bi1 Bi1 -170.8(10) . . . 2 ?
